data_7701099
loop_
_publ_author_name
'Wozniak, Derek I.'
'Hicks, Andrew J.'
'Sabbers, William A.'
'Dobereiner, Graham E.'

_publ_section_title
;
 Imidazolyl-phenyl (IMP) anions: a modular structure for tuning solubility
 and coordinating ability.
;
_journal_issue 37
_journal_name_full 'Dalton transactions (Cambridge, England : 2003)'
_journal_page_first 14138
_journal_page_last 14155
_journal_paper_doi 10.1039/c9dt03511g
_journal_volume 48
_journal_year 2019
_chemical_formula_moiety 'C31 H48 Au N P, 2(C H2 Cl2), C46 H6 B2 F33 N2'
_chemical_formula_sum 'C79 H58 Au B2 Cl4 F33 N3 P'
_chemical_formula_weight 2067.64
_space_group_crystal_system monoclinic
_space_group_IT_number 4
_space_group_name_Hall 'P 2yb'
_space_group_name_H-M_alt 'P 1 21 1'
_symmetry_space_group_name_Hall 'P 2yb'
_symmetry_space_group_name_H-M 'P 1 21 1'
_atom_sites_solution_hydrogens geom
_audit_creation_date 2018-11-02
_audit_creation_method
;
Olex2 1.2
(compiled 2017.08.10 svn.r3458 for OlexSys, GUI svn.r5381)
;
_audit_update_record
;
2019-05-30 deposited with the CCDC.    2019-09-02 downloaded from the CCDC.
;
_cell_angle_alpha 90
_cell_angle_beta 98.416(2)
_cell_angle_gamma 90
_cell_formula_units_Z 2
_cell_length_a 11.2277(11)
_cell_length_b 21.034(2)
_cell_length_c 17.1640(18)
_cell_measurement_reflns_used 9181
_cell_measurement_temperature 100(2)
_cell_measurement_theta_max 24.759
_cell_measurement_theta_min 2.28
_cell_volume 4009.9(7)
_computing_cell_refinement 'SAINT v8.37A (Bruker, 2015)'
_computing_data_reduction 'SAINT v8.37A (Bruker, 2015)'
_computing_molecular_graphics 'Olex2 (Dolomanov et al., 2009)'
_computing_publication_material 'Olex2 (Dolomanov et al., 2009)'
_computing_structure_refinement 'XL (Sheldrick, 2008)'
_diffrn_ambient_temperature 99.95
_diffrn_measured_fraction_theta_full 0.999
_diffrn_measured_fraction_theta_max 0.997
_diffrn_measurement_device_type 'Bruker APEX-II CCD'
_diffrn_measurement_method '\f and \w scans'
_diffrn_radiation_type MoK\a
_diffrn_radiation_wavelength 0.71073
_diffrn_reflns_av_R_equivalents 0.0411
_diffrn_reflns_av_unetI/netI 0.1070
_diffrn_reflns_Laue_measured_fraction_full 0.999
_diffrn_reflns_Laue_measured_fraction_max 0.997
_diffrn_reflns_limit_h_max 14
_diffrn_reflns_limit_h_min -14
_diffrn_reflns_limit_k_max 27
_diffrn_reflns_limit_k_min -27
_diffrn_reflns_limit_l_max 22
_diffrn_reflns_limit_l_min -22
_diffrn_reflns_number 37557
_diffrn_reflns_point_group_measured_fraction_full 1.000
_diffrn_reflns_point_group_measured_fraction_max 0.997
_diffrn_reflns_theta_full 25.242
_diffrn_reflns_theta_max 27.966
_diffrn_reflns_theta_min 1.541
_diffrn_standards_number 0
_exptl_absorpt_coefficient_mu 2.112
_exptl_absorpt_correction_T_max 0.7456
_exptl_absorpt_correction_T_min 0.6230
_exptl_absorpt_correction_type multi-scan
_exptl_absorpt_process_details
'SADABS-2016/2 (Bruker,2016/2) was used for absorption correction. wR2(int) was 0.0929 before and 0.0799 after correction. The Ratio of minimum to maximum transmission is 0.8356. The \l/2 correction factor is Not present.'
_exptl_crystal_colour 'clear colourless'
_exptl_crystal_colour_lustre clear
_exptl_crystal_colour_primary colourless
_exptl_crystal_density_diffrn 1.713
_exptl_crystal_description plate
_exptl_crystal_F_000 2044
_exptl_crystal_size_max 0.112
_exptl_crystal_size_mid 0.098
_exptl_crystal_size_min 0.032
_refine_diff_density_max 1.011
_refine_diff_density_min -1.516
_refine_diff_density_rms 0.098
_refine_ls_abs_structure_details
;
 Refined as an inversion twin.
;
_refine_ls_abs_structure_Flack 0.003(4)
_refine_ls_extinction_method none
_refine_ls_goodness_of_fit_ref 0.790
_refine_ls_hydrogen_treatment constr
_refine_ls_matrix_type full
_refine_ls_number_parameters 1122
_refine_ls_number_reflns 18286
_refine_ls_number_restraints 1
_refine_ls_restrained_S_all 0.790
_refine_ls_R_factor_all 0.0561
_refine_ls_R_factor_gt 0.0361
_refine_ls_shift/su_max 0.001
_refine_ls_shift/su_mean 0.000
_refine_ls_structure_factor_coef Fsqd
_refine_ls_weighting_details 'w=1/[\s^2^(Fo^2^)] where P=(Fo^2^+2Fc^2^)/3'
_refine_ls_weighting_scheme calc
_refine_ls_wR_factor_gt 0.0692
_refine_ls_wR_factor_ref 0.0760
_reflns_Friedel_coverage 0.948
_reflns_Friedel_fraction_full 1.000
_reflns_Friedel_fraction_max 0.997
_reflns_number_gt 14639
_reflns_number_total 18286
_reflns_threshold_expression 'I > 2\s(I)'
_cod_data_source_file c9dt03511g3.cif
_cod_data_source_block mo_5778_0m_b
_cod_depositor_comments 'Adding full bibliography for 7701086--7701108.cif.'
_cod_original_cell_volume 4009.8(7)
_cod_database_code 7701099
_shelx_shelxl_version_number 2014/7
_shelx_space_group_comment
;
The symmetry employed for this shelxl refinement is uniquely defined
by the following loop, which should always be used as a source of
symmetry information in preference to the above space-group names.
They are only intended as comments.
;
_shelx_estimated_absorpt_t_max 0.935
_shelx_estimated_absorpt_t_min 0.798
_olex2_refinement_description
;
1. Twinned data refinement
 Scales: 0.997(4)
 0.003(4)
2. Fixed Uiso
 At 1.2 times of:
  All C(H) groups, All C(H,H) groups
 At 1.5 times of:
  All C(H,H,H) groups
3. Rigid bond restraints
 C57
 with sigma for 1-2 distances of 0.001 and sigma for 1-3 distances of 0.001
4. Uiso/Uaniso restraints and constraints
C57: within 1.7A with sigma of 0.005 and sigma for terminal atoms of 0.08
5.a Ternary CH refined with riding coordinates:
 C26(H26), C29(H29), C23(H23)
5.b Secondary CH2 refined with riding coordinates:
 C78(H78A,H78B), C79(H79A,H79B)
5.c Aromatic/amide H refined with riding coordinates:
 C37(H37), C36(H36), C40(H40), C32(H32), C19(H19), C33(H33), C39(H39),
 C14(H14), C15(H15), C13(H13), C21(H21), C12(H12)
5.d Idealised Me refined as rotating group:
 C6(H6A,H6B,H6C), C5(H5A,H5B,H5C), C30(H30A,H30B,H30C), C9(H9A,H9B,H9C),
 C31(H31A,H31B,H31C), C27(H27A,H27B,H27C), C25(H25A,H25B,H25C), C4(H4A,H4B,H4C),
  C8(H8A,H8B,H8C), C10(H10A,H10B,H10C), C2(H2A,H2B,H2C), C28(H28A,H28B,H28C),
 C24(H24A,H24B,H24C)
;
_olex2_submission_special_instructions 'No special instructions were received'

loop_
_space_group_symop_operation_xyz
'x, y, z'
'-x, y+1/2, -z'

loop_
_atom_site_label
_atom_site_type_symbol
_atom_site_fract_x
_atom_site_fract_y
_atom_site_fract_z
_atom_site_U_iso_or_equiv
_atom_site_adp_type
_atom_site_occupancy
_atom_site_site_symmetry_order
_atom_site_calc_flag
_atom_site_refinement_flags_posn
_atom_site_refinement_flags_adp
Au1 Au 0.72308(2) 0.61228(2) 0.14826(2) 0.01762(6) Uani 1 1 d . .
P1 P 0.66174(15) 0.69651(7) 0.07307(10) 0.0128(3) Uani 1 1 d . .
Cl3 Cl 0.1098(2) 0.28036(10) 0.20316(14) 0.0484(6) Uani 1 1 d . .
Cl4 Cl 0.1516(2) 0.17002(12) 0.30281(14) 0.0553(7) Uani 1 1 d . .
Cl2 Cl 0.1369(2) 0.57932(11) -0.25577(14) 0.0501(6) Uani 1 1 d . .
F29 F 0.0254(3) 0.37851(16) 0.3886(2) 0.0181(8) Uani 1 1 d . .
F23 F 0.1957(3) 0.39928(17) 0.7428(2) 0.0162(8) Uani 1 1 d . .
F18 F 0.4117(3) 0.55602(16) 0.5418(2) 0.0174(8) Uani 1 1 d . .
F10 F 0.1475(3) 0.70743(17) 0.1457(2) 0.0219(9) Uani 1 1 d . .
F9 F 0.2307(3) 0.59498(14) 0.1915(2) 0.0174(8) Uani 1 1 d . .
F28 F 0.3114(3) 0.27482(15) 0.5518(2) 0.0156(8) Uani 1 1 d . .
F13 F 0.2838(3) 0.66747(16) 0.4569(2) 0.0177(8) Uani 1 1 d . .
Cl1 Cl 0.2648(3) 0.67326(14) -0.15126(19) 0.0764(9) Uani 1 1 d . .
F24 F 0.3041(3) 0.48420(15) 0.6542(2) 0.0176(8) Uani 1 1 d . .
F12 F 0.2033(3) 0.78033(16) 0.4066(2) 0.0209(8) Uani 1 1 d . .
F14 F 0.5057(3) 0.6080(2) 0.28888(17) 0.0177(7) Uani 1 1 d . .
F2 F 0.6992(4) 0.2787(2) 0.4298(2) 0.0294(10) Uani 1 1 d . .
F19 F -0.0995(3) 0.42669(17) 0.5167(2) 0.0175(8) Uani 1 1 d . .
F17 F 0.6240(3) 0.59983(19) 0.60579(19) 0.0256(10) Uani 1 1 d . .
F11 F 0.1285(3) 0.80166(16) 0.2508(2) 0.0213(9) Uani 1 1 d . .
F32 F 0.0170(3) 0.17254(16) 0.5772(2) 0.0196(8) Uani 1 1 d . .
F26 F 0.6489(3) 0.35735(18) 0.7082(2) 0.0252(9) Uani 1 1 d . .
F27 F 0.5325(3) 0.26108(16) 0.6227(2) 0.0213(9) Uani 1 1 d . .
F21 F -0.1951(3) 0.46023(19) 0.7692(2) 0.0245(9) Uani 1 1 d . .
F33 F 0.1237(3) 0.27787(16) 0.6367(2) 0.0146(8) Uani 1 1 d . .
F7 F 0.5331(3) 0.48057(17) 0.3115(2) 0.0196(8) Uani 1 1 d . .
F8 F 0.5132(3) 0.39413(18) 0.1982(2) 0.0254(9) Uani 1 1 d . .
F15 F 0.7187(3) 0.65329(18) 0.3558(2) 0.0244(9) Uani 1 1 d . .
F20 F -0.2583(3) 0.45742(18) 0.6091(2) 0.0210(9) Uani 1 1 d . .
F31 F -0.0913(4) 0.16828(18) 0.4244(2) 0.0265(9) Uani 1 1 d . .
F30 F -0.0872(3) 0.2733(2) 0.3326(2) 0.0246(9) Uani 1 1 d . .
F5 F 0.0937(4) 0.42163(18) 0.1525(2) 0.0277(9) Uani 1 1 d . .
F25 F 0.5331(3) 0.47068(17) 0.7192(2) 0.0226(9) Uani 1 1 d . .
F6 F 0.1091(3) 0.50649(17) 0.2685(2) 0.0184(8) Uani 1 1 d . .
F22 F 0.0350(3) 0.42746(18) 0.8320(2) 0.0226(9) Uani 1 1 d . .
F4 F 0.2953(4) 0.36427(18) 0.1159(2) 0.0298(10) Uani 1 1 d . .
F16 F 0.7818(4) 0.64830(19) 0.5156(2) 0.0290(10) Uani 1 1 d . .
F3 F 0.6174(4) 0.2835(2) 0.3101(3) 0.0431(13) Uani 1 1 d . .
F1 F 0.5548(4) 0.21589(19) 0.3875(3) 0.0492(14) Uani 1 1 d . .
C17 C 0.6729(7) 0.5548(3) -0.0162(4) 0.0150(16) Uani 1 1 d . .
C43 C 0.2133(6) 0.4803(3) 0.2528(4) 0.0149(14) Uani 1 1 d . .
N3 N 0.7714(6) 0.5440(3) 0.2316(3) 0.0238(14) Uani 1 1 d . .
C3 C 0.7774(6) 0.7612(3) 0.0889(4) 0.0180(15) Uani 1 1 d . .
C34 C 0.2483(5) 0.4625(3) 0.4539(3) 0.0092(12) Uani 1 1 d . .
N2 N 0.2387(5) 0.5214(2) 0.4230(3) 0.0108(10) Uani 1 1 d . .
C55 C 0.2475(6) 0.6742(3) 0.3789(4) 0.0137(13) Uani 1 1 d . .
N1 N 0.1674(4) 0.4541(2) 0.5035(3) 0.0115(10) Uani 1 1 d . .
C16 C 0.6450(5) 0.6156(4) -0.0625(3) 0.0136(11) Uani 1 1 d . .
C37 C 0.5426(6) 0.3741(3) 0.4525(4) 0.0137(13) Uani 1 1 d . .
H37 H 0.6250 0.3780 0.4744 0.016 Uiso 1 1 calc R .
C56 C 0.2061(6) 0.7336(3) 0.3548(4) 0.0162(14) Uani 1 1 d . .
C75 C -0.0358(6) 0.2211(3) 0.4532(4) 0.0176(14) Uani 1 1 d . .
C65 C 0.3593(6) 0.3247(3) 0.5962(4) 0.0115(13) Uani 1 1 d . .
C54 C 0.2572(5) 0.6223(3) 0.3286(3) 0.0117(14) Uani 1 1 d . .
C36 C 0.4596(6) 0.4195(3) 0.4688(4) 0.0125(13) Uani 1 1 d . .
H36 H 0.4853 0.4545 0.5020 0.015 Uiso 1 1 calc R .
C40 C 0.3023(6) 0.3621(3) 0.3886(3) 0.0116(12) Uani 1 1 d . .
H40 H 0.2200 0.3576 0.3667 0.014 Uiso 1 1 calc R .
C47 C 0.4204(6) 0.4689(3) 0.2735(4) 0.0143(13) Uani 1 1 d . .
C32 C 0.1460(6) 0.5509(3) 0.4538(4) 0.0173(14) Uani 1 1 d . .
H32 H 0.1172 0.5928 0.4423 0.021 Uiso 1 1 calc R .
C69 C -0.1119(6) 0.4451(3) 0.7226(4) 0.0153(13) Uani 1 1 d . .
C52 C 0.6418(6) 0.6279(2) 0.4010(3) 0.0146(14) Uani 1 1 d . .
C42 C 0.3223(6) 0.5002(3) 0.2948(4) 0.0131(13) Uani 1 1 d . .
C63 C 0.5342(5) 0.3651(3) 0.6740(4) 0.0151(13) Uani 1 1 d . .
C70 C 0.0017(6) 0.4299(3) 0.7535(4) 0.0149(13) Uani 1 1 d . .
C35 C 0.3390(6) 0.4137(3) 0.4368(3) 0.0116(13) Uani 1 1 d . .
C62 C 0.4752(6) 0.4222(3) 0.6801(4) 0.0145(13) Uani 1 1 d . .
C22 C 0.5791(6) 0.5128(3) -0.0062(4) 0.0180(14) Uani 1 1 d . .
C19 C 0.8176(7) 0.4770(3) 0.0414(4) 0.0221(17) Uani 1 1 d . .
H19 H 0.8991 0.4647 0.0568 0.027 Uiso 1 1 calc R .
C46 C 0.4137(6) 0.4232(3) 0.2154(4) 0.0177(14) Uani 1 1 d . .
C58 C 0.1788(6) 0.6962(3) 0.2233(4) 0.0149(13) Uani 1 1 d . .
C68 C -0.1449(6) 0.4446(3) 0.6417(4) 0.0148(13) Uani 1 1 d . .
C6 C 0.8411(6) 0.7571(3) 0.1748(4) 0.0227(15) Uani 1 1 d . .
H6A H 0.7815 0.7616 0.2108 0.034 Uiso 1 1 calc GR .
H6B H 0.9008 0.7912 0.1846 0.034 Uiso 1 1 calc GR .
H6C H 0.8815 0.7158 0.1835 0.034 Uiso 1 1 calc GR .
C57 C 0.1702(6) 0.7441(3) 0.2753(4) 0.0142(14) Uani 1 1 d . U
C26 C 0.7547(7) 0.3694(3) 0.0885(4) 0.0229(16) Uani 1 1 d . .
H26 H 0.6782 0.3444 0.0819 0.027 Uiso 1 1 calc R .
C5 C 0.7280(7) 0.8288(3) 0.0756(4) 0.0206(16) Uani 1 1 d . .
H5A H 0.6843 0.8325 0.0221 0.031 Uiso 1 1 calc GR .
H5B H 0.7948 0.8592 0.0827 0.031 Uiso 1 1 calc GR .
H5C H 0.6731 0.8380 0.1137 0.031 Uiso 1 1 calc GR .
C33 C 0.1040(6) 0.5098(3) 0.5027(4) 0.0163(14) Uani 1 1 d . .
H33 H 0.0404 0.5180 0.5322 0.020 Uiso 1 1 calc R .
C50 C 0.5942(5) 0.6011(3) 0.5268(3) 0.0169(15) Uani 1 1 d . .
C71 C 0.0868(5) 0.4152(3) 0.7043(4) 0.0112(12) Uani 1 1 d . .
C39 C 0.3852(6) 0.3172(3) 0.3727(4) 0.0163(14) Uani 1 1 d . .
H39 H 0.3599 0.2818 0.3399 0.020 Uiso 1 1 calc R .
C30 C 0.9485(7) 0.5528(4) -0.0812(5) 0.0333(19) Uani 1 1 d . .
H30A H 1.0154 0.5800 -0.0915 0.050 Uiso 1 1 calc GR .
H30B H 0.8850 0.5536 -0.1269 0.050 Uiso 1 1 calc GR .
H30C H 0.9773 0.5092 -0.0716 0.050 Uiso 1 1 calc GR .
C66 C 0.0606(6) 0.4151(3) 0.6230(4) 0.0117(13) Uani 1 1 d . .
C76 C 0.0194(6) 0.2238(3) 0.5308(4) 0.0148(13) Uani 1 1 d . .
C14 C 0.5972(6) 0.6581(3) -0.1943(4) 0.0213(15) Uani 1 1 d . .
H14 H 0.5844 0.6512 -0.2496 0.026 Uiso 1 1 calc R .
C15 C 0.6265(5) 0.6081(5) -0.1443(3) 0.0187(12) Uani 1 1 d . .
H15 H 0.6345 0.5670 -0.1658 0.022 Uiso 1 1 calc R .
C41 C 0.5933(6) 0.2755(3) 0.3838(4) 0.0205(15) Uani 1 1 d . .
C59 C 0.2216(6) 0.6370(3) 0.2492(4) 0.0145(13) Uani 1 1 d . .
C53 C 0.5336(5) 0.6034(3) 0.3681(3) 0.0147(14) Uani 1 1 d . .
C77 C 0.0753(5) 0.2784(3) 0.5590(4) 0.0128(13) Uani 1 1 d . .
C51 C 0.6740(6) 0.6261(3) 0.4813(4) 0.0185(16) Uani 1 1 d . .
C64 C 0.4746(6) 0.3168(3) 0.6309(4) 0.0144(13) Uani 1 1 d . .
C29 C 0.8984(6) 0.5774(3) -0.0091(4) 0.0184(14) Uani 1 1 d . .
H29 H 0.8666 0.6212 -0.0215 0.022 Uiso 1 1 calc R .
C23 C 0.4482(6) 0.5270(3) -0.0365(4) 0.0177(14) Uani 1 1 d . .
H23 H 0.4405 0.5736 -0.0471 0.021 Uiso 1 1 calc R .
C11 C 0.6353(6) 0.6770(3) -0.0310(4) 0.0137(15) Uani 1 1 d . .
C45 C 0.3032(7) 0.4071(3) 0.1744(4) 0.0217(15) Uani 1 1 d . .
C73 C 0.0282(6) 0.3277(3) 0.4383(4) 0.0147(13) Uani 1 1 d . .
C72 C 0.0869(6) 0.3328(3) 0.5147(4) 0.0130(13) Uani 1 1 d . .
C9 C 0.5326(6) 0.7446(3) 0.1869(4) 0.0233(16) Uani 1 1 d . .
H9A H 0.5820 0.7137 0.2199 0.035 Uiso 1 1 calc GR .
H9B H 0.4546 0.7491 0.2055 0.035 Uiso 1 1 calc GR .
H9C H 0.5738 0.7858 0.1901 0.035 Uiso 1 1 calc GR .
C49 C 0.4859(6) 0.5778(3) 0.4910(4) 0.0142(13) Uani 1 1 d . .
B2 B 0.1539(6) 0.3948(3) 0.5606(4) 0.0104(13) Uani 1 1 d . .
C74 C -0.0305(6) 0.2746(3) 0.4074(4) 0.0179(14) Uani 1 1 d . .
C61 C 0.3581(6) 0.4278(3) 0.6450(4) 0.0147(14) Uani 1 1 d . .
C48 C 0.4496(6) 0.5766(3) 0.4107(4) 0.0130(13) Uani 1 1 d . .
C31 C 0.9991(7) 0.5825(3) 0.0597(4) 0.0278(16) Uani 1 1 d . .
H31A H 1.0387 0.5411 0.0690 0.042 Uiso 1 1 calc GR .
H31B H 0.9658 0.5955 0.1069 0.042 Uiso 1 1 calc GR .
H31C H 1.0579 0.6141 0.0477 0.042 Uiso 1 1 calc GR .
C18 C 0.7938(6) 0.5363(3) 0.0071(4) 0.0166(14) Uani 1 1 d . .
C13 C 0.5862(6) 0.7188(3) -0.1648(4) 0.0230(15) Uani 1 1 d . .
H13 H 0.5658 0.7537 -0.1994 0.028 Uiso 1 1 calc R .
C21 C 0.6097(6) 0.4536(3) 0.0293(4) 0.0186(14) Uani 1 1 d . .
H21 H 0.5464 0.4253 0.0366 0.022 Uiso 1 1 calc R .
C12 C 0.6053(6) 0.7276(3) -0.0843(4) 0.0165(14) Uani 1 1 d . .
H12 H 0.5981 0.7692 -0.0640 0.020 Uiso 1 1 calc R .
C60 C 0.2916(5) 0.3801(3) 0.6024(3) 0.0116(13) Uani 1 1 d . .
C27 C 0.8014(7) 0.3732(3) 0.1771(4) 0.0315(18) Uani 1 1 d . .
H27A H 0.8725 0.4008 0.1857 0.047 Uiso 1 1 calc GR .
H27B H 0.8231 0.3306 0.1973 0.047 Uiso 1 1 calc GR .
H27C H 0.7384 0.3908 0.2047 0.047 Uiso 1 1 calc GR .
C20 C 0.7261(6) 0.4345(3) 0.0542(4) 0.0189(14) Uani 1 1 d . .
C25 C 0.3629(7) 0.5095(3) 0.0227(4) 0.0270(17) Uani 1 1 d . .
H25A H 0.3564 0.4631 0.0258 0.040 Uiso 1 1 calc GR .
H25B H 0.2831 0.5277 0.0051 0.040 Uiso 1 1 calc GR .
H25C H 0.3948 0.5265 0.0747 0.040 Uiso 1 1 calc GR .
C7 C 0.5130(6) 0.7216(3) 0.1015(4) 0.0165(14) Uani 1 1 d . .
C4 C 0.8731(6) 0.7499(3) 0.0353(4) 0.0224(16) Uani 1 1 d . .
H4A H 0.9062 0.7070 0.0440 0.034 Uiso 1 1 calc GR .
H4B H 0.9379 0.7812 0.0473 0.034 Uiso 1 1 calc GR .
H4C H 0.8365 0.7544 -0.0199 0.034 Uiso 1 1 calc GR .
C8 C 0.4444(7) 0.7721(3) 0.0485(4) 0.0281(17) Uani 1 1 d . .
H8A H 0.4935 0.8107 0.0493 0.042 Uiso 1 1 calc GR .
H8B H 0.3687 0.7820 0.0679 0.042 Uiso 1 1 calc GR .
H8C H 0.4272 0.7559 -0.0055 0.042 Uiso 1 1 calc GR .
C10 C 0.4366(6) 0.6612(3) 0.0944(4) 0.0265(16) Uani 1 1 d . .
H10A H 0.4269 0.6459 0.0399 0.040 Uiso 1 1 calc GR .
H10B H 0.3574 0.6706 0.1091 0.040 Uiso 1 1 calc GR .
H10C H 0.4767 0.6285 0.1296 0.040 Uiso 1 1 calc GR .
C2 C 0.8192(8) 0.4749(4) 0.3567(4) 0.037(2) Uani 1 1 d . .
H2A H 0.8164 0.4298 0.3421 0.056 Uiso 1 1 calc GR .
H2B H 0.7600 0.4833 0.3921 0.056 Uiso 1 1 calc GR .
H2C H 0.8999 0.4855 0.3834 0.056 Uiso 1 1 calc GR .
C67 C -0.0597(6) 0.4284(3) 0.5951(4) 0.0123(13) Uani 1 1 d . .
C44 C 0.2013(6) 0.4363(3) 0.1934(4) 0.0177(14) Uani 1 1 d . .
C28 C 0.8461(7) 0.3332(3) 0.0457(5) 0.0324(19) Uani 1 1 d . .
H28A H 0.9235 0.3556 0.0536 0.049 Uiso 1 1 calc GR .
H28B H 0.8157 0.3309 -0.0107 0.049 Uiso 1 1 calc GR .
H28C H 0.8570 0.2900 0.0672 0.049 Uiso 1 1 calc GR .
C78 C 0.0927(8) 0.1981(4) 0.2089(5) 0.040(2) Uani 1 1 d . .
H78A H 0.1347 0.1772 0.1689 0.048 Uiso 1 1 calc R .
H78B H 0.0062 0.1871 0.1973 0.048 Uiso 1 1 calc R .
C24 C 0.4087(7) 0.4920(3) -0.1138(4) 0.0259(16) Uani 1 1 d . .
H24A H 0.4575 0.5063 -0.1534 0.039 Uiso 1 1 calc GR .
H24B H 0.3236 0.5011 -0.1324 0.039 Uiso 1 1 calc GR .
H24C H 0.4194 0.4461 -0.1055 0.039 Uiso 1 1 calc GR .
B1 B 0.3174(7) 0.5544(3) 0.3640(4) 0.0124(14) Uani 1 1 d . .
C38 C 0.5044(6) 0.3237(3) 0.4042(4) 0.0154(14) Uani 1 1 d . .
C1 C 0.7913(6) 0.5138(3) 0.2859(5) 0.0263(16) Uani 1 1 d . .
C79 C 0.2598(8) 0.6313(4) -0.2411(6) 0.052(3) Uani 1 1 d . .
H79A H 0.2537 0.6619 -0.2853 0.062 Uiso 1 1 calc R .
H79B H 0.3352 0.6068 -0.2405 0.062 Uiso 1 1 calc R .

loop_
_atom_site_aniso_label
_atom_site_aniso_U_11
_atom_site_aniso_U_22
_atom_site_aniso_U_33
_atom_site_aniso_U_23
_atom_site_aniso_U_13
_atom_site_aniso_U_12
Au1 0.02463(12) 0.01209(9) 0.01520(10) 0.00221(16) -0.00026(8) 0.00359(16)
P1 0.0155(9) 0.0101(7) 0.0121(8) 0.0002(6) -0.0001(6) 0.0011(7)
Cl3 0.0481(15) 0.0339(11) 0.0670(16) 0.0059(11) 0.0209(12) 0.0017(10)
Cl4 0.0472(15) 0.0698(16) 0.0495(14) 0.0247(13) 0.0086(11) 0.0156(13)
Cl2 0.0506(15) 0.0395(12) 0.0624(15) -0.0043(11) 0.0158(12) 0.0010(11)
F29 0.016(2) 0.0194(19) 0.018(2) 0.0050(16) 0.0007(15) 0.0042(16)
F23 0.0105(19) 0.0204(18) 0.0174(19) 0.0003(16) 0.0018(14) 0.0048(16)
F18 0.021(2) 0.0173(18) 0.0152(19) 0.0012(15) 0.0058(16) -0.0050(16)
F10 0.026(2) 0.0179(19) 0.019(2) 0.0042(16) -0.0058(16) 0.0024(17)
F9 0.025(2) 0.012(2) 0.0147(18) -0.0004(13) 0.0008(15) 0.0008(14)
F28 0.0137(19) 0.0092(16) 0.024(2) -0.0029(15) 0.0015(15) 0.0027(14)
F13 0.027(2) 0.0136(18) 0.0134(19) -0.0017(15) 0.0058(16) 0.0009(16)
Cl1 0.0539(19) 0.0660(17) 0.102(2) -0.0195(17) -0.0114(16) -0.0019(15)
F24 0.020(2) 0.0087(16) 0.024(2) -0.0015(15) 0.0056(16) 0.0006(15)
F12 0.028(2) 0.0083(17) 0.028(2) -0.0028(16) 0.0085(18) 0.0016(16)
F14 0.0177(17) 0.0215(18) 0.0138(15) 0.004(2) 0.0022(12) -0.001(2)
F2 0.018(2) 0.038(2) 0.030(2) -0.006(2) -0.0025(17) 0.0142(19)
F19 0.0118(19) 0.0237(19) 0.0166(19) 0.0046(16) 0.0012(15) 0.0041(16)
F17 0.028(2) 0.034(3) 0.0140(17) -0.0033(17) 0.0002(14) -0.0101(19)
F11 0.019(2) 0.0076(17) 0.035(2) 0.0020(16) -0.0052(17) 0.0015(15)
F32 0.020(2) 0.0093(17) 0.030(2) 0.0015(16) 0.0058(17) -0.0062(15)
F26 0.012(2) 0.027(2) 0.034(2) 0.0030(18) -0.0053(17) 0.0020(17)
F27 0.012(2) 0.0161(18) 0.035(2) 0.0023(17) 0.0022(17) 0.0083(15)
F21 0.015(2) 0.033(2) 0.027(2) -0.0080(18) 0.0078(17) 0.0037(18)
F33 0.016(2) 0.0121(17) 0.0151(19) 0.0032(15) 0.0006(15) -0.0015(15)
F7 0.015(2) 0.0195(19) 0.025(2) 0.0001(16) 0.0048(16) 0.0028(16)
F8 0.026(2) 0.022(2) 0.031(2) -0.0008(18) 0.0130(18) 0.0073(18)
F15 0.021(2) 0.028(2) 0.025(2) 0.0030(17) 0.0063(17) -0.0120(18)
F20 0.009(2) 0.027(2) 0.027(2) -0.0022(18) 0.0028(16) 0.0021(17)
F31 0.029(2) 0.022(2) 0.029(2) -0.0102(18) 0.0045(18) -0.0137(18)
F30 0.018(2) 0.037(2) 0.016(2) -0.0025(19) -0.0052(16) -0.0021(19)
F5 0.025(2) 0.023(2) 0.032(2) -0.0065(18) -0.0082(18) -0.0021(18)
F25 0.014(2) 0.023(2) 0.031(2) -0.0078(17) 0.0017(17) -0.0057(17)
F6 0.013(2) 0.0145(18) 0.027(2) -0.0046(16) 0.0006(16) 0.0014(16)
F22 0.023(2) 0.030(2) 0.016(2) -0.0022(17) 0.0052(17) 0.0041(17)
F4 0.046(3) 0.021(2) 0.024(2) -0.0104(18) 0.009(2) -0.0005(19)
F16 0.023(2) 0.035(2) 0.027(2) -0.0003(19) -0.0031(18) -0.0109(19)
F3 0.038(3) 0.072(3) 0.021(2) -0.002(2) 0.008(2) 0.034(3)
F1 0.033(3) 0.014(2) 0.102(4) -0.010(2) 0.015(3) 0.009(2)
C17 0.024(4) 0.008(3) 0.013(4) -0.004(3) 0.004(3) -0.001(3)
C43 0.014(4) 0.008(3) 0.023(4) 0.001(3) 0.005(3) 0.003(3)
N3 0.031(4) 0.021(3) 0.018(3) 0.005(3) -0.001(3) 0.008(3)
C3 0.021(4) 0.015(3) 0.018(4) 0.002(3) 0.003(3) 0.002(3)
C34 0.006(3) 0.008(3) 0.013(3) -0.002(2) -0.001(2) 0.000(2)
N2 0.012(3) 0.008(2) 0.013(3) 0.002(2) 0.002(2) 0.001(2)
C55 0.009(3) 0.013(3) 0.019(4) 0.003(3) 0.005(3) 0.000(3)
N1 0.010(3) 0.008(2) 0.016(3) 0.002(2) 0.002(2) 0.001(2)
C16 0.014(3) 0.014(3) 0.012(2) 0.006(4) 0.000(2) 0.000(4)
C37 0.012(3) 0.014(3) 0.015(3) 0.004(3) 0.004(3) 0.004(3)
C56 0.015(3) 0.009(3) 0.026(4) -0.001(3) 0.007(3) -0.001(3)
C75 0.015(3) 0.016(3) 0.023(4) -0.009(3) 0.004(3) -0.006(3)
C65 0.012(3) 0.008(3) 0.015(3) -0.001(2) 0.004(3) -0.005(2)
C54 0.009(3) 0.010(4) 0.016(3) 0.002(2) 0.003(2) -0.001(2)
C36 0.015(3) 0.008(3) 0.015(3) 0.000(2) 0.003(3) 0.000(2)
C40 0.010(3) 0.011(3) 0.013(3) 0.000(2) 0.001(2) -0.001(2)
C47 0.015(3) 0.013(3) 0.014(3) 0.003(3) 0.001(3) 0.000(3)
C32 0.019(4) 0.010(3) 0.024(4) 0.007(3) 0.007(3) 0.005(3)
C69 0.016(3) 0.015(3) 0.016(3) -0.003(3) 0.009(3) -0.003(3)
C52 0.020(3) 0.010(3) 0.016(3) 0.002(2) 0.009(3) -0.004(2)
C42 0.014(3) 0.009(3) 0.017(3) 0.003(2) 0.004(3) 0.001(2)
C63 0.006(3) 0.023(3) 0.016(3) 0.004(3) 0.001(2) 0.000(3)
C70 0.024(4) 0.013(3) 0.009(3) -0.002(2) 0.007(3) 0.002(3)
C35 0.017(3) 0.008(3) 0.011(3) 0.005(2) 0.006(3) 0.001(2)
C62 0.011(3) 0.016(3) 0.016(3) -0.001(3) 0.002(3) -0.004(3)
C22 0.021(4) 0.017(3) 0.016(3) -0.002(3) 0.001(3) 0.004(3)
C19 0.016(4) 0.022(4) 0.025(4) -0.007(3) -0.009(3) 0.005(3)
C46 0.022(4) 0.016(3) 0.017(3) 0.001(3) 0.008(3) 0.008(3)
C58 0.011(3) 0.015(3) 0.017(3) 0.006(3) -0.004(3) -0.002(3)
C68 0.006(3) 0.018(3) 0.019(3) 0.001(3) 0.001(3) 0.000(3)
C6 0.022(4) 0.020(3) 0.024(4) -0.005(3) -0.005(3) 0.005(3)
C57 0.003(3) 0.007(3) 0.031(4) 0.006(3) -0.001(3) 0.002(3)
C26 0.022(4) 0.013(3) 0.032(4) 0.004(3) 0.000(3) 0.002(3)
C5 0.029(4) 0.009(3) 0.022(4) 0.002(3) -0.001(3) 0.000(3)
C33 0.018(4) 0.010(3) 0.022(4) 0.003(3) 0.010(3) 0.007(3)
C50 0.016(3) 0.019(4) 0.014(3) -0.001(3) -0.003(2) -0.001(3)
C71 0.006(3) 0.006(3) 0.019(3) 0.002(2) -0.006(2) 0.001(2)
C39 0.021(4) 0.012(3) 0.016(3) 0.001(3) 0.005(3) 0.000(3)
C30 0.025(4) 0.033(4) 0.042(5) -0.014(4) 0.008(4) -0.009(4)
C66 0.015(3) 0.003(3) 0.018(3) 0.000(2) 0.005(3) -0.001(2)
C76 0.012(3) 0.012(3) 0.021(3) 0.001(3) 0.005(3) -0.001(3)
C14 0.023(4) 0.027(4) 0.014(3) -0.001(3) 0.003(3) -0.003(3)
C15 0.020(3) 0.021(3) 0.015(3) -0.004(4) 0.003(2) -0.001(4)
C41 0.013(4) 0.026(4) 0.021(4) -0.004(3) -0.001(3) 0.009(3)
C59 0.011(3) 0.010(3) 0.023(4) -0.001(3) 0.005(3) -0.002(2)
C53 0.016(3) 0.014(4) 0.014(3) 0.000(3) 0.002(2) 0.001(3)
C77 0.009(3) 0.014(3) 0.016(3) -0.001(3) 0.003(2) 0.004(2)
C51 0.014(3) 0.017(4) 0.023(3) -0.004(3) -0.002(2) -0.011(2)
C64 0.010(3) 0.011(3) 0.023(4) 0.002(3) 0.006(3) 0.006(2)
C29 0.014(4) 0.016(3) 0.025(4) -0.006(3) 0.002(3) 0.000(3)
C23 0.020(4) 0.015(3) 0.018(3) 0.003(3) 0.000(3) -0.004(3)
C11 0.009(3) 0.017(3) 0.015(4) 0.001(3) 0.002(3) 0.000(3)
C45 0.034(4) 0.015(3) 0.017(4) -0.004(3) 0.007(3) -0.002(3)
C73 0.014(3) 0.014(3) 0.018(3) 0.004(3) 0.007(3) 0.004(3)
C72 0.011(3) 0.009(3) 0.019(3) 0.003(3) 0.003(3) 0.004(2)
C9 0.027(4) 0.024(4) 0.020(4) -0.001(3) 0.007(3) 0.003(3)
C49 0.015(3) 0.009(3) 0.020(3) 0.002(3) 0.006(3) -0.002(2)
B2 0.009(3) 0.007(3) 0.014(4) 0.001(3) -0.002(3) -0.001(3)
C74 0.013(4) 0.025(4) 0.016(3) -0.006(3) 0.001(3) 0.001(3)
C61 0.020(4) 0.010(3) 0.015(3) 0.001(3) 0.005(3) 0.001(3)
C48 0.015(3) 0.009(3) 0.016(3) 0.001(2) 0.004(3) -0.001(2)
C31 0.024(4) 0.027(4) 0.032(4) -0.003(3) 0.003(3) 0.001(3)
C18 0.014(3) 0.014(3) 0.021(4) -0.005(3) 0.002(3) -0.001(3)
C13 0.027(4) 0.024(4) 0.017(4) 0.008(3) 0.001(3) -0.006(3)
C21 0.021(4) 0.013(3) 0.021(4) 0.000(3) -0.001(3) 0.000(3)
C12 0.018(4) 0.015(3) 0.016(3) -0.001(3) 0.000(3) 0.003(3)
C60 0.013(3) 0.009(3) 0.014(3) 0.004(2) 0.007(2) -0.002(2)
C27 0.028(4) 0.025(4) 0.040(5) 0.011(3) 0.000(3) 0.005(3)
C20 0.020(4) 0.012(3) 0.024(4) 0.001(3) 0.002(3) 0.002(3)
C25 0.026(4) 0.027(4) 0.028(4) 0.005(3) 0.002(3) 0.000(3)
C7 0.019(4) 0.013(3) 0.017(3) 0.000(3) 0.002(3) 0.003(3)
C4 0.022(4) 0.017(3) 0.027(4) -0.004(3) 0.000(3) -0.009(3)
C8 0.025(4) 0.024(4) 0.035(4) 0.003(3) 0.003(3) 0.008(3)
C10 0.020(4) 0.032(4) 0.029(4) -0.002(3) 0.008(3) -0.004(3)
C2 0.039(5) 0.047(5) 0.024(4) 0.017(4) -0.003(4) 0.011(4)
C67 0.013(3) 0.010(3) 0.014(3) 0.004(2) 0.001(3) 0.001(3)
C44 0.019(4) 0.011(3) 0.022(4) 0.002(3) -0.003(3) -0.002(3)
C28 0.028(5) 0.021(4) 0.045(5) -0.003(3) -0.006(4) 0.006(3)
C78 0.037(5) 0.034(4) 0.048(5) 0.008(4) 0.004(4) 0.002(4)
C24 0.025(4) 0.024(4) 0.028(4) 0.001(3) -0.002(3) -0.004(3)
B1 0.015(4) 0.007(3) 0.015(4) 0.002(3) 0.002(3) 0.001(3)
C38 0.015(3) 0.015(3) 0.018(3) 0.002(3) 0.008(3) 0.005(3)
C1 0.018(4) 0.025(4) 0.036(5) -0.001(3) 0.001(3) 0.008(3)
C79 0.035(5) 0.041(6) 0.075(7) 0.024(5) -0.001(5) -0.006(4)

loop_
_atom_type_symbol
_atom_type_description
_atom_type_scat_dispersion_real
_atom_type_scat_dispersion_imag
_atom_type_scat_source
C C 0.0033 0.0016 'International Tables Vol C Tables 4.2.6.8 and 6.1.1.4'
H H 0.0000 0.0000 'International Tables Vol C Tables 4.2.6.8 and 6.1.1.4'
Au Au -2.0133 8.8022 'International Tables Vol C Tables 4.2.6.8 and 6.1.1.4'
B B 0.0013 0.0007 'International Tables Vol C Tables 4.2.6.8 and 6.1.1.4'
Cl Cl 0.1484 0.1585 'International Tables Vol C Tables 4.2.6.8 and 6.1.1.4'
F F 0.0171 0.0103 'International Tables Vol C Tables 4.2.6.8 and 6.1.1.4'
N N 0.0061 0.0033 'International Tables Vol C Tables 4.2.6.8 and 6.1.1.4'
P P 0.1023 0.0942 'International Tables Vol C Tables 4.2.6.8 and 6.1.1.4'

loop_
_geom_angle_atom_site_label_1
_geom_angle_atom_site_label_2
_geom_angle_atom_site_label_3
_geom_angle
N3 Au1 P1 170.66(16)
C3 P1 Au1 110.0(2)
C3 P1 C7 112.4(3)
C11 P1 Au1 112.4(2)
C11 P1 C3 108.5(3)
C11 P1 C7 107.2(3)
C7 P1 Au1 106.4(2)
C22 C17 C16 119.7(6)
C22 C17 C18 119.9(6)
C18 C17 C16 119.8(6)
F6 C43 C42 119.6(5)
F6 C43 C44 115.4(6)
C44 C43 C42 125.0(6)
C1 N3 Au1 168.2(6)
C6 C3 P1 108.2(4)
C5 C3 P1 115.1(5)
C5 C3 C6 107.5(5)
C4 C3 P1 109.5(5)
C4 C3 C6 107.3(6)
C4 C3 C5 109.0(5)
N2 C34 C35 124.6(5)
N1 C34 N2 110.5(5)
N1 C34 C35 124.9(5)
C34 N2 C32 106.4(5)
C34 N2 B1 129.1(5)
C32 N2 B1 124.5(5)
F13 C55 C56 115.6(6)
F13 C55 C54 119.3(5)
C56 C55 C54 125.1(6)
C34 N1 C33 106.1(5)
C34 N1 B2 128.5(5)
C33 N1 B2 125.1(5)
C15 C16 C17 115.0(8)
C15 C16 C11 118.6(7)
C11 C16 C17 126.4(5)
C36 C37 H37 120.3
C38 C37 H37 120.3
C38 C37 C36 119.4(6)
F12 C56 C55 120.8(6)
F12 C56 C57 120.7(5)
C55 C56 C57 118.5(6)
F31 C75 C76 120.7(6)
F31 C75 C74 121.7(6)
C74 C75 C76 117.6(6)
F28 C65 C60 120.6(5)
C64 C65 F28 115.2(5)
C64 C65 C60 124.2(6)
C55 C54 B1 120.5(5)
C59 C54 C55 113.0(5)
C59 C54 B1 126.2(5)
C37 C36 H36 119.9
C35 C36 C37 120.2(6)
C35 C36 H36 119.9
C35 C40 H40 119.9
C39 C40 H40 119.9
C39 C40 C35 120.2(6)
F7 C47 C42 120.8(6)
F7 C47 C46 114.9(5)
C42 C47 C46 124.2(6)
N2 C32 H32 126.1
C33 C32 N2 107.7(5)
C33 C32 H32 126.1
F21 C69 C68 119.2(6)
C70 C69 F21 121.2(6)
C70 C69 C68 119.5(5)
F15 C52 C53 121.1(5)
F15 C52 C51 119.3(6)
C53 C52 C51 119.6(5)
C43 C42 B1 117.5(5)
C47 C42 C43 113.4(6)
C47 C42 B1 129.1(6)
F26 C63 C62 120.7(6)
F26 C63 C64 120.4(5)
C64 C63 C62 118.9(6)
F22 C70 C69 120.8(5)
F22 C70 C71 118.8(6)
C69 C70 C71 120.4(6)
C36 C35 C34 120.7(5)
C36 C35 C40 119.3(5)
C40 C35 C34 120.0(6)
F25 C62 C63 119.9(6)
F25 C62 C61 121.4(6)
C61 C62 C63 118.8(6)
C17 C22 C23 122.7(6)
C17 C22 C21 118.0(6)
C21 C22 C23 119.1(6)
C18 C19 H19 118.7
C18 C19 C20 122.6(7)
C20 C19 H19 118.7
F8 C46 C47 121.1(6)
F8 C46 C45 119.4(6)
C45 C46 C47 119.4(6)
F10 C58 C57 119.1(6)
F10 C58 C59 120.3(6)
C57 C58 C59 120.6(6)
F20 C68 C69 121.0(5)
F20 C68 C67 120.4(6)
C67 C68 C69 118.5(6)
C3 C6 H6A 109.5
C3 C6 H6B 109.5
C3 C6 H6C 109.5
H6A C6 H6B 109.5
H6A C6 H6C 109.5
H6B C6 H6C 109.5
F11 C57 C56 119.4(6)
F11 C57 C58 121.1(6)
C58 C57 C56 119.5(6)
C27 C26 H26 107.7
C27 C26 C28 109.9(6)
C20 C26 H26 107.7
C20 C26 C27 111.2(6)
C20 C26 C28 112.4(6)
C28 C26 H26 107.7
C3 C5 H5A 109.5
C3 C5 H5B 109.5
C3 C5 H5C 109.5
H5A C5 H5B 109.5
H5A C5 H5C 109.5
H5B C5 H5C 109.5
N1 C33 H33 125.4
C32 C33 N1 109.2(5)
C32 C33 H33 125.4
F17 C50 C51 119.5(6)
F17 C50 C49 121.1(5)
C49 C50 C51 119.3(6)
F23 C71 C70 114.3(5)
F23 C71 C66 122.6(5)
C66 C71 C70 123.1(6)
C40 C39 H39 120.0
C38 C39 C40 119.9(6)
C38 C39 H39 120.0
H30A C30 H30B 109.5
H30A C30 H30C 109.5
H30B C30 H30C 109.5
C29 C30 H30A 109.5
C29 C30 H30B 109.5
C29 C30 H30C 109.5
C71 C66 B2 126.2(6)
C71 C66 C67 113.5(5)
C67 C66 B2 120.1(5)
F32 C76 C75 119.4(5)
F32 C76 C77 120.8(6)
C77 C76 C75 119.7(6)
C15 C14 H14 119.8
C15 C14 C13 120.4(6)
C13 C14 H14 119.8
C16 C15 H15 118.9
C14 C15 C16 122.1(8)
C14 C15 H15 118.9
F2 C41 F3 105.5(5)
F2 C41 F1 106.8(6)
F2 C41 C38 113.2(6)
F3 C41 C38 111.6(6)
F1 C41 F3 106.0(6)
F1 C41 C38 113.2(6)
F9 C59 C54 122.1(5)
F9 C59 C58 114.5(5)
C58 C59 C54 123.3(6)
F14 C53 C52 116.8(5)
F14 C53 C48 118.7(5)
C52 C53 C48 124.4(6)
F33 C77 C72 119.0(6)
C76 C77 F33 116.0(5)
C76 C77 C72 125.0(6)
F16 C51 C52 121.1(5)
F16 C51 C50 120.0(6)
C52 C51 C50 118.9(6)
F27 C64 C63 119.4(6)
C65 C64 F27 120.1(6)
C65 C64 C63 120.4(5)
C30 C29 H29 107.6
C31 C29 C30 109.6(6)
C31 C29 H29 107.6
C31 C29 C18 114.0(6)
C18 C29 C30 110.1(5)
C18 C29 H29 107.6
C22 C23 H23 108.0
C22 C23 C25 113.1(5)
C22 C23 C24 110.3(5)
C25 C23 H23 108.0
C24 C23 H23 108.0
C24 C23 C25 109.2(6)
C16 C11 P1 125.0(5)
C16 C11 C12 117.8(6)
C12 C11 P1 117.2(5)
F4 C45 C46 120.2(6)
F4 C45 C44 120.7(6)
C46 C45 C44 119.1(6)
F29 C73 C72 119.8(5)
F29 C73 C74 115.6(6)
C74 C73 C72 124.6(6)
C77 C72 B2 117.6(6)
C73 C72 C77 112.7(6)
C73 C72 B2 129.4(5)
H9A C9 H9B 109.5
H9A C9 H9C 109.5
H9B C9 H9C 109.5
C7 C9 H9A 109.5
C7 C9 H9B 109.5
C7 C9 H9C 109.5
F18 C49 C50 114.6(5)
F18 C49 C48 120.7(6)
C50 C49 C48 124.7(6)
N1 B2 C66 108.6(5)
N1 B2 C72 113.6(5)
N1 B2 C60 104.3(4)
C72 B2 C66 103.0(5)
C60 B2 C66 114.3(5)
C60 B2 C72 113.3(5)
F30 C74 C75 118.3(6)
F30 C74 C73 121.4(6)
C73 C74 C75 120.3(6)
F24 C61 C62 116.2(6)
F24 C61 C60 118.6(6)
C62 C61 C60 125.2(6)
C53 C48 B1 119.3(5)
C49 C48 C53 113.1(6)
C49 C48 B1 127.3(5)
C29 C31 H31A 109.5
C29 C31 H31B 109.5
C29 C31 H31C 109.5
H31A C31 H31B 109.5
H31A C31 H31C 109.5
H31B C31 H31C 109.5
C17 C18 C29 121.9(6)
C19 C18 C17 119.0(6)
C19 C18 C29 119.0(6)
C14 C13 H13 120.7
C12 C13 C14 118.7(6)
C12 C13 H13 120.7
C22 C21 H21 118.2
C20 C21 C22 123.7(6)
C20 C21 H21 118.2
C11 C12 H12 118.8
C13 C12 C11 122.4(6)
C13 C12 H12 118.8
C65 C60 B2 127.7(5)
C61 C60 C65 112.5(6)
C61 C60 B2 119.6(5)
C26 C27 H27A 109.5
C26 C27 H27B 109.5
C26 C27 H27C 109.5
H27A C27 H27B 109.5
H27A C27 H27C 109.5
H27B C27 H27C 109.5
C19 C20 C26 121.4(6)
C21 C20 C19 116.7(6)
C21 C20 C26 121.7(6)
C23 C25 H25A 109.5
C23 C25 H25B 109.5
C23 C25 H25C 109.5
H25A C25 H25B 109.5
H25A C25 H25C 109.5
H25B C25 H25C 109.5
C9 C7 P1 109.2(5)
C8 C7 P1 115.4(5)
C8 C7 C9 109.9(5)
C10 C7 P1 104.8(4)
C10 C7 C9 109.8(5)
C10 C7 C8 107.6(6)
C3 C4 H4A 109.5
C3 C4 H4B 109.5
C3 C4 H4C 109.5
H4A C4 H4B 109.5
H4A C4 H4C 109.5
H4B C4 H4C 109.5
C7 C8 H8A 109.5
C7 C8 H8B 109.5
C7 C8 H8C 109.5
H8A C8 H8B 109.5
H8A C8 H8C 109.5
H8B C8 H8C 109.5
C7 C10 H10A 109.5
C7 C10 H10B 109.5
C7 C10 H10C 109.5
H10A C10 H10B 109.5
H10A C10 H10C 109.5
H10B C10 H10C 109.5
H2A C2 H2B 109.5
H2A C2 H2C 109.5
H2B C2 H2C 109.5
C1 C2 H2A 109.5
C1 C2 H2B 109.5
C1 C2 H2C 109.5
F19 C67 C68 115.3(6)
F19 C67 C66 119.9(5)
C68 C67 C66 124.9(6)
F5 C44 C43 122.0(6)
F5 C44 C45 119.2(6)
C43 C44 C45 118.9(6)
C26 C28 H28A 109.5
C26 C28 H28B 109.5
C26 C28 H28C 109.5
H28A C28 H28B 109.5
H28A C28 H28C 109.5
H28B C28 H28C 109.5
Cl3 C78 Cl4 110.9(5)
Cl3 C78 H78A 109.5
Cl3 C78 H78B 109.5
Cl4 C78 H78A 109.5
Cl4 C78 H78B 109.5
H78A C78 H78B 108.1
C23 C24 H24A 109.5
C23 C24 H24B 109.5
C23 C24 H24C 109.5
H24A C24 H24B 109.5
H24A C24 H24C 109.5
H24B C24 H24C 109.5
N2 B1 C54 111.9(5)
N2 B1 C42 103.6(5)
N2 B1 C48 110.9(5)
C42 B1 C54 112.7(5)
C48 B1 C54 103.0(5)
C48 B1 C42 115.0(5)
C37 C38 C39 120.9(6)
C37 C38 C41 120.2(6)
C39 C38 C41 118.9(6)
N3 C1 C2 179.0(9)
Cl2 C79 Cl1 111.2(5)
Cl2 C79 H79A 109.4
Cl2 C79 H79B 109.4
Cl1 C79 H79A 109.4
Cl1 C79 H79B 109.4
H79A C79 H79B 108.0

loop_
_geom_bond_atom_site_label_1
_geom_bond_atom_site_label_2
_geom_bond_distance
Au1 P1 2.2402(16)
Au1 N3 2.044(6)
P1 C3 1.873(7)
P1 C11 1.814(7)
P1 C7 1.882(7)
Cl3 C78 1.745(8)
Cl4 C78 1.753(8)
Cl2 C79 1.749(8)
F29 C73 1.365(7)
F23 C71 1.344(7)
F18 C49 1.370(6)
F10 C58 1.348(7)
F9 C59 1.343(7)
F28 C65 1.360(6)
F13 C55 1.350(7)
Cl1 C79 1.771(10)
F24 C61 1.352(7)
F12 C56 1.328(7)
F14 C53 1.353(6)
F2 C41 1.329(7)
F19 C67 1.355(7)
F17 C50 1.348(7)
F11 C57 1.344(7)
F32 C76 1.344(7)
F26 C63 1.345(7)
F27 C64 1.358(7)
F21 C69 1.353(7)
F33 C77 1.364(7)
F7 C47 1.357(7)
F8 C46 1.343(7)
F15 C52 1.352(6)
F20 C68 1.340(7)
F31 C75 1.332(7)
F30 C74 1.346(7)
F5 C44 1.342(7)
F25 C62 1.336(7)
F6 C43 1.356(7)
F22 C70 1.345(7)
F4 C45 1.341(7)
F16 C51 1.350(7)
F3 C41 1.341(8)
F1 C41 1.330(8)
C17 C16 1.513(10)
C17 C22 1.405(9)
C17 C18 1.413(9)
C43 C42 1.390(9)
C43 C44 1.368(9)
N3 C1 1.123(9)
C3 C6 1.544(9)
C3 C5 1.532(9)
C3 C4 1.532(9)
C34 N2 1.346(7)
C34 N1 1.345(7)
C34 C35 1.505(8)
N2 C32 1.381(8)
N2 B1 1.597(8)
C55 C56 1.376(8)
C55 C54 1.405(9)
N1 C33 1.370(7)
N1 B2 1.606(8)
C16 C15 1.398(7)
C16 C11 1.412(11)
C37 H37 0.9500
C37 C36 1.391(8)
C37 C38 1.375(9)
C56 C57 1.382(9)
C75 C76 1.385(9)
C75 C74 1.380(9)
C65 C64 1.353(9)
C65 C60 1.404(8)
C54 C59 1.396(8)
C54 B1 1.658(9)
C36 H36 0.9500
C36 C35 1.390(9)
C40 H40 0.9500
C40 C35 1.390(8)
C40 C39 1.381(8)
C47 C42 1.378(8)
C47 C46 1.380(9)
C32 H32 0.9500
C32 C33 1.338(8)
C69 C70 1.347(9)
C69 C68 1.384(9)
C52 C53 1.363(8)
C52 C51 1.373(8)
C42 B1 1.653(9)
C63 C62 1.382(9)
C63 C64 1.372(9)
C70 C71 1.399(8)
C62 C61 1.369(9)
C22 C23 1.515(9)
C22 C21 1.406(9)
C19 H19 0.9500
C19 C18 1.389(9)
C19 C20 1.403(10)
C46 C45 1.377(10)
C58 C57 1.359(9)
C58 C59 1.383(8)
C68 C67 1.376(8)
C6 H6A 0.9800
C6 H6B 0.9800
C6 H6C 0.9800
C26 H26 1.0000
C26 C27 1.535(11)
C26 C20 1.506(9)
C26 C28 1.548(10)
C5 H5A 0.9800
C5 H5B 0.9800
C5 H5C 0.9800
C33 H33 0.9500
C50 C51 1.376(8)
C50 C49 1.371(8)
C71 C66 1.383(8)
C39 H39 0.9500
C39 C38 1.376(9)
C30 H30A 0.9800
C30 H30B 0.9800
C30 H30C 0.9800
C30 C29 1.523(9)
C66 B2 1.659(9)
C66 C67 1.394(9)
C76 C77 1.363(8)
C14 H14 0.9500
C14 C15 1.366(10)
C14 C13 1.387(10)
C15 H15 0.9500
C41 C38 1.500(8)
C53 C48 1.395(8)
C77 C72 1.390(8)
C29 H29 1.0000
C29 C31 1.514(9)
C29 C18 1.515(9)
C23 H23 1.0000
C23 C25 1.539(9)
C23 C24 1.525(9)
C11 C12 1.411(9)
C45 C44 1.380(9)
C73 C72 1.383(9)
C73 C74 1.365(9)
C72 B2 1.648(9)
C9 H9A 0.9800
C9 H9B 0.9800
C9 H9C 0.9800
C9 C7 1.529(9)
C49 C48 1.379(9)
B2 C60 1.636(9)
C61 C60 1.392(9)
C48 B1 1.648(10)
C31 H31A 0.9800
C31 H31B 0.9800
C31 H31C 0.9800
C13 H13 0.9500
C13 C12 1.380(9)
C21 H21 0.9500
C21 C20 1.374(9)
C12 H12 0.9500
C27 H27A 0.9800
C27 H27B 0.9800
C27 H27C 0.9800
C25 H25A 0.9800
C25 H25B 0.9800
C25 H25C 0.9800
C7 C8 1.529(9)
C7 C10 1.528(9)
C4 H4A 0.9800
C4 H4B 0.9800
C4 H4C 0.9800
C8 H8A 0.9800
C8 H8B 0.9800
C8 H8C 0.9800
C10 H10A 0.9800
C10 H10B 0.9800
C10 H10C 0.9800
C2 H2A 0.9800
C2 H2B 0.9800
C2 H2C 0.9800
C2 C1 1.460(10)
C28 H28A 0.9800
C28 H28B 0.9800
C28 H28C 0.9800
C78 H78A 0.9900
C78 H78B 0.9900
C24 H24A 0.9800
C24 H24B 0.9800
C24 H24C 0.9800
C79 H79A 0.9900
C79 H79B 0.9900

loop_
_twin_individual_id
_twin_individual_mass_fraction_refined
1 0.997(4)
2 0.003(4)
